data_7242690
loop_
_publ_author_name
'Bendix, Jesper'
'Bechgaard, Klaus'
'Christensen, J\/orn Bolstad'

_publ_section_title
;
 A new donor for charge-transfer systems: synthesis and properties of
 2,4,7,9-tetramethyl-1,6-dithiapyrene (TMDTP) and structure of
 (TMDTP)3(PF6)2&#x00B7;2THF and TMDTP--TCNQ
;
_journal_issue 24
_journal_name_full 'RSC Advances'
_journal_page_first 14607
_journal_page_last 14614
_journal_paper_doi 10.1039/D1RA00587A
_journal_volume 11
_journal_year 2021
_chemical_formula_moiety '2(C9 H8 S), C12 H4 N4'
_chemical_formula_sum 'C30 H20 N4 S2'
_chemical_formula_weight 500.62
_space_group_crystal_system triclinic
_space_group_IT_number 2
_space_group_name_Hall '-P 1'
_space_group_name_H-M_alt 'P -1'
_atom_sites_solution_hydrogens geom
_audit_creation_date 2020-03-15
_audit_creation_method
;
Olex2 1.2
(compiled 2018.05.29 svn.r3508 for OlexSys, GUI svn.r5506)
;
_audit_update_record
;
2020-12-22 deposited with the CCDC.	2021-03-30 downloaded from the CCDC.
;
_cell_angle_alpha 82.379(4)
_cell_angle_beta 89.939(3)
_cell_angle_gamma 86.046(4)
_cell_formula_units_Z 2
_cell_length_a 3.7098(3)
_cell_length_b 17.1976(18)
_cell_length_c 20.181(2)
_cell_measurement_reflns_used 9732
_cell_measurement_temperature 100(2)
_cell_measurement_theta_max 28.239
_cell_measurement_theta_min 2.396
_cell_volume 1273.1(2)
_computing_cell_refinement 'SAINT V8.38A (?, 2016)'
_computing_data_reduction 'SAINT V8.38A (?, 2016)'
_computing_molecular_graphics 'Olex2 (Dolomanov et al., 2009)'
_computing_publication_material 'Olex2 (Dolomanov et al., 2009)'
_computing_structure_refinement 'ShelXL (Sheldrick, 2015)'
_computing_structure_solution 'SHELXT 2014/5 (Sheldrick, 2014)'
_diffrn_ambient_temperature 100(2)
_diffrn_measured_fraction_theta_full 0.995
_diffrn_measured_fraction_theta_max 0.996
_diffrn_measurement_device_type 'Bruker APEX-II CCD'
_diffrn_measurement_method '\f and \w scans'
_diffrn_radiation_type MoK\a
_diffrn_radiation_wavelength 0.71073
_diffrn_reflns_av_R_equivalents 0.0709
_diffrn_reflns_av_unetI/netI 0.0308
_diffrn_reflns_Laue_measured_fraction_full 0.995
_diffrn_reflns_Laue_measured_fraction_max 0.996
_diffrn_reflns_limit_h_max 4
_diffrn_reflns_limit_h_min -4
_diffrn_reflns_limit_k_max 22
_diffrn_reflns_limit_k_min -22
_diffrn_reflns_limit_l_max 26
_diffrn_reflns_limit_l_min -26
_diffrn_reflns_number 69129
_diffrn_reflns_point_group_measured_fraction_full 0.995
_diffrn_reflns_point_group_measured_fraction_max 0.996
_diffrn_reflns_theta_full 25.242
_diffrn_reflns_theta_max 27.484
_diffrn_reflns_theta_min 2.475
_diffrn_standards_number 0
_exptl_absorpt_coefficient_mu 0.236
_exptl_absorpt_correction_T_max 0.7457
_exptl_absorpt_correction_T_min 0.7009
_exptl_absorpt_correction_type multi-scan
_exptl_absorpt_process_details
'SADABS-2016/2 (Bruker,2016/2) was used for absorption correction. wR2(int) was 0.1000 before and 0.0755 after correction. The Ratio of minimum to maximum transmission is 0.9399. The \l/2 correction factor is Not present.'
_exptl_crystal_colour 'metallic dark black'
_exptl_crystal_colour_lustre metallic
_exptl_crystal_colour_modifier dark
_exptl_crystal_colour_primary black
_exptl_crystal_density_diffrn 1.306
_exptl_crystal_description block
_exptl_crystal_F_000 520
_exptl_crystal_size_max 0.492
_exptl_crystal_size_mid 0.089
_exptl_crystal_size_min 0.078
_refine_diff_density_max 1.337
_refine_diff_density_min -0.578
_refine_diff_density_rms 0.134
_refine_ls_extinction_coef 0.015(3)
_refine_ls_extinction_expression Fc^*^=kFc[1+0.001xFc^2^\l^3^/sin(2\q)]^-1/4^
_refine_ls_extinction_method SHELXL
_refine_ls_goodness_of_fit_ref 1.134
_refine_ls_hydrogen_treatment constr
_refine_ls_matrix_type full
_refine_ls_number_parameters 330
_refine_ls_number_reflns 5812
_refine_ls_number_restraints 0
_refine_ls_restrained_S_all 1.134
_refine_ls_R_factor_all 0.1080
_refine_ls_R_factor_gt 0.0961
_refine_ls_shift/su_max 0.000
_refine_ls_shift/su_mean 0.000
_refine_ls_structure_factor_coef Fsqd
_refine_ls_weighting_details 'w=1/[\s^2^(Fo^2^)+(0.0724P)^2^+9.1065P] where P=(Fo^2^+2Fc^2^)/3'
_refine_ls_weighting_scheme calc
_refine_ls_wR_factor_gt 0.2371
_refine_ls_wR_factor_ref 0.2448
_reflns_Friedel_coverage 0.000
_reflns_number_gt 4801
_reflns_number_total 5812
_reflns_threshold_expression 'I > 2\s(I)'
_cod_data_source_file d1ra00587a2.cif
_cod_data_source_block d8v4373_1_0m_a
_cod_database_code 7242690
_shelxl_version_number 2013-3
_shelx_space_group_comment
;
The symmetry employed for this shelxl refinement is uniquely defined
by the following loop, which should always be used as a source of
symmetry information in preference to the above space-group names.
They are only intended as comments.
;
_shelx_estimated_absorpt_t_max 0.982
_shelx_estimated_absorpt_t_min 0.893
_olex2_refinement_description
;
1. Fixed Uiso
 At 1.2 times of:
  All C(H) groups
 At 1.5 times of:
  All C(H,H,H) groups
2.a Aromatic/amide H refined with riding coordinates:
 C5(H5), C9(H9), C13(H13), C14(H14), C19(H19), C20(H20), C27(H27), C29(H29)
2.b Idealised Me refined as rotating group:
 C1(H1A,H1B,H1C), C7(H7A,H7B,H7C), C22(H22A,H22B,H22C), C30(H30A,H30B,H30C)
;
_olex2_exptl_crystal_mounting_method 'silicone grease on kapton loop'
_olex2_submission_special_instructions 'No special instructions were received'

loop_
_space_group_symop_operation_xyz
'x, y, z'
'-x, -y, -z'

loop_
_atom_site_label
_atom_site_type_symbol
_atom_site_fract_x
_atom_site_fract_y
_atom_site_fract_z
_atom_site_U_iso_or_equiv
_atom_site_adp_type
_atom_site_occupancy
_atom_site_site_symmetry_order
_atom_site_calc_flag
_atom_site_refinement_flags_posn
_atom_site_refinement_flags_adp
_atom_site_refinement_flags_occupancy
_atom_site_disorder_assembly
_atom_site_disorder_group
S1 S 0.4960(3) 0.03146(7) 0.16383(5) 0.0177(3) Uani 1 1 d . . . . .
S2 S 0.0025(3) 0.03084(7) 0.66392(5) 0.0174(3) Uani 1 1 d . . . . .
N1 N 0.3471(11) 0.6882(2) 0.0953(2) 0.0234(9) Uani 1 1 d . . . . .
N2 N 1.6881(11) 0.3136(2) 0.4048(2) 0.0221(9) Uani 1 1 d . . . . .
N3 N 0.3353(11) 0.7287(2) 0.3014(2) 0.0225(9) Uani 1 1 d . . . . .
N4 N 1.7063(11) 0.2729(2) 0.1990(2) 0.0210(8) Uani 1 1 d . . . . .
C1 C 0.8101(12) -0.1312(3) 0.1745(2) 0.0168(9) Uani 1 1 d . . . . .
H1A H 0.9702 -0.0982 0.1952 0.025 Uiso 1 1 calc GR . . . .
H1B H 0.9350 -0.1829 0.1722 0.025 Uiso 1 1 calc GR . . . .
H1C H 0.5913 -0.1376 0.2014 0.025 Uiso 1 1 calc GR . . . .
C2 C 0.7086(12) -0.0929(3) 0.1051(2) 0.0164(9) Uani 1 1 d . . . . .
C3 C 0.5628(11) -0.0149(2) 0.0930(2) 0.0123(8) Uani 1 1 d . . . . .
C4 C 0.4725(11) 0.0218(2) 0.0274(2) 0.0130(8) Uani 1 1 d . . . . .
C5 C 0.3426(13) 0.1248(3) 0.1323(2) 0.0188(9) Uani 1 1 d . . . . .
H5 H 0.3023 0.1613 0.1634 0.023 Uiso 1 1 calc R . . . .
C6 C 0.2731(11) 0.1516(3) 0.0673(2) 0.0159(8) Uani 1 1 d . . . . .
C7 C 0.1388(12) 0.2365(3) 0.0495(2) 0.0194(9) Uani 1 1 d . . . . .
H7A H 0.1309 0.2625 0.0899 0.029 Uiso 1 1 calc GR . . . .
H7B H -0.1042 0.2394 0.0300 0.029 Uiso 1 1 calc GR . . . .
H7C H 0.3024 0.2629 0.0171 0.029 Uiso 1 1 calc GR . . . .
C8 C 0.3299(11) 0.1028(3) 0.0146(2) 0.0144(8) Uani 1 1 d . . . . .
C9 C 0.7596(11) -0.1348(2) 0.0512(2) 0.0136(8) Uani 1 1 d . . . . .
H9 H 0.8596 -0.1876 0.0593 0.016 Uiso 1 1 calc R . . . .
C10 C 0.4423(13) 0.6657(2) 0.1489(2) 0.0178(9) Uani 1 1 d . . . . .
C11 C 0.5682(11) 0.6393(2) 0.2157(2) 0.0117(8) Uani 1 1 d . . . . .
C12 C 0.7973(11) 0.5712(2) 0.2326(2) 0.0139(8) Uani 1 1 d . . . . .
C13 C 0.9193(10) 0.5232(2) 0.1831(2) 0.0114(8) Uani 1 1 d . . . . .
H13 H 0.8501 0.5387 0.1377 0.014 Uiso 1 1 calc R . . . .
C14 C 1.1324(10) 0.4559(2) 0.19985(19) 0.0105(7) Uani 1 1 d . . . . .
H14 H 1.2090 0.4251 0.1661 0.013 Uiso 1 1 calc R . . . .
C15 C 1.2426(11) 0.4310(3) 0.2677(2) 0.0154(8) Uani 1 1 d . . . . .
C16 C 1.4739(10) 0.3626(2) 0.2847(2) 0.0116(8) Uani 1 1 d . . . . .
C17 C 1.5977(12) 0.3363(2) 0.3515(2) 0.0175(9) Uani 1 1 d . . . . .
C18 C 0.4347(13) 0.6884(3) 0.2642(2) 0.0196(9) Uani 1 1 d . . . . .
C19 C 0.9100(10) 0.5453(2) 0.3003(2) 0.0104(7) Uani 1 1 d . . . . .
H19 H 0.8332 0.5759 0.3342 0.012 Uiso 1 1 calc R . . . .
C20 C 1.1234(10) 0.4784(2) 0.3171(2) 0.0103(7) Uani 1 1 d . . . . .
H20 H 1.1939 0.4630 0.3625 0.012 Uiso 1 1 calc R . . . .
C21 C 1.6078(13) 0.3138(3) 0.2362(2) 0.0186(9) Uani 1 1 d . . . . .
C22 C 0.2344(12) 0.2351(3) 0.5493(2) 0.0191(9) Uani 1 1 d . . . . .
H22A H 0.4537 0.2373 0.5222 0.029 Uiso 1 1 calc GR . . . .
H22B H 0.2734 0.2585 0.5902 0.029 Uiso 1 1 calc GR . . . .
H22C H 0.0327 0.2645 0.5237 0.029 Uiso 1 1 calc GR . . . .
C23 C 0.1479(11) 0.1513(3) 0.5673(2) 0.0156(8) Uani 1 1 d . . . . .
C24 C 0.1138(11) 0.1026(2) 0.5144(2) 0.0127(8) Uani 1 1 d . . . . .
C25 C 0.0197(10) 0.0220(2) 0.5274(2) 0.0111(8) Uani 1 1 d . . . . .
C26 C -0.0399(11) -0.0153(3) 0.5935(2) 0.0131(8) Uani 1 1 d . . . . .
C27 C 0.1021(12) 0.1243(3) 0.6326(2) 0.0180(9) Uani 1 1 d . . . . .
H27 H 0.1274 0.1603 0.6638 0.022 Uiso 1 1 calc R . . . .
C28 C 0.1425(11) 0.0933(3) 0.3949(2) 0.0147(8) Uani 1 1 d . . . . .
C29 C 0.1733(11) 0.1348(2) 0.4486(2) 0.0135(8) Uani 1 1 d . . . . .
H29 H 0.2379 0.1877 0.4401 0.016 Uiso 1 1 calc R . . . .
C30 C 0.2122(12) 0.1320(3) 0.3248(2) 0.0170(9) Uani 1 1 d . . . . .
H30A H 0.3983 0.1002 0.3040 0.026 Uiso 1 1 calc GR . . . .
H30B H 0.2949 0.1846 0.3265 0.026 Uiso 1 1 calc GR . . . .
H30C H -0.0114 0.1363 0.2983 0.026 Uiso 1 1 calc GR . . . .

loop_
_atom_site_aniso_label
_atom_site_aniso_U_11
_atom_site_aniso_U_22
_atom_site_aniso_U_33
_atom_site_aniso_U_23
_atom_site_aniso_U_13
_atom_site_aniso_U_12
S1 0.0248(6) 0.0206(6) 0.0077(5) 0.0003(4) -0.0017(4) -0.0068(4)
S2 0.0213(6) 0.0225(6) 0.0074(5) -0.0013(4) 0.0019(4) 0.0049(4)
N1 0.025(2) 0.025(2) 0.016(2) 0.0057(16) -0.0030(15) 0.0053(16)
N2 0.021(2) 0.025(2) 0.018(2) 0.0036(16) -0.0001(15) 0.0059(15)
N3 0.023(2) 0.0194(19) 0.026(2) -0.0106(17) -0.0041(16) 0.0075(15)
N4 0.025(2) 0.0156(18) 0.024(2) -0.0100(16) 0.0024(16) 0.0022(15)
C1 0.017(2) 0.023(2) 0.0085(19) 0.0032(16) -0.0030(15) -0.0039(16)
C2 0.015(2) 0.021(2) 0.013(2) 0.0047(16) -0.0022(15) -0.0066(16)
C3 0.0093(18) 0.017(2) 0.0115(19) -0.0025(15) -0.0019(14) -0.0078(14)
C4 0.0125(19) 0.016(2) 0.011(2) -0.0010(16) 0.0009(14) -0.0080(15)
C5 0.025(2) 0.018(2) 0.014(2) 0.0002(16) 0.0013(17) -0.0047(17)
C6 0.015(2) 0.018(2) 0.016(2) -0.0019(16) 0.0003(15) -0.0051(15)
C7 0.020(2) 0.022(2) 0.016(2) 0.0008(17) 0.0015(16) -0.0010(17)
C8 0.015(2) 0.019(2) 0.0094(19) 0.0028(15) -0.0014(15) -0.0090(16)
C9 0.0090(18) 0.0140(19) 0.017(2) 0.0041(15) -0.0027(14) -0.0031(14)
C10 0.026(2) 0.0097(19) 0.017(2) -0.0007(16) 0.0022(17) 0.0008(16)
C11 0.0095(18) 0.0102(18) 0.015(2) -0.0021(15) 0.0010(14) 0.0016(14)
C12 0.0114(19) 0.0134(19) 0.017(2) -0.0007(16) -0.0010(15) -0.0035(15)
C13 0.0073(17) 0.0146(19) 0.0121(19) 0.0002(15) 0.0007(13) -0.0025(14)
C14 0.0104(18) 0.0133(18) 0.0083(18) -0.0030(14) 0.0021(13) -0.0006(14)
C15 0.0118(19) 0.017(2) 0.017(2) -0.0006(16) 0.0008(15) -0.0026(15)
C16 0.0070(17) 0.0118(18) 0.016(2) -0.0004(15) 0.0004(14) -0.0003(14)
C17 0.024(2) 0.0094(19) 0.019(2) -0.0016(16) 0.0002(17) -0.0016(16)
C18 0.030(2) 0.011(2) 0.016(2) 0.0003(17) -0.0013(18) 0.0035(17)
C19 0.0093(18) 0.0119(18) 0.0102(18) -0.0037(14) -0.0005(13) 0.0014(14)
C20 0.0084(17) 0.0114(18) 0.0104(18) 0.0008(14) -0.0002(13) -0.0010(14)
C21 0.026(2) 0.011(2) 0.018(2) -0.0002(17) -0.0016(17) -0.0007(16)
C22 0.021(2) 0.019(2) 0.017(2) -0.0027(17) -0.0052(17) -0.0048(17)
C23 0.014(2) 0.015(2) 0.016(2) 0.0010(16) -0.0009(15) 0.0042(15)
C24 0.0100(18) 0.0148(19) 0.0121(19) -0.0001(15) 0.0037(14) 0.0040(14)
C25 0.0063(17) 0.0153(19) 0.0099(19) 0.0009(15) 0.0002(13) 0.0060(14)
C26 0.0112(18) 0.018(2) 0.0088(19) 0.0023(15) 0.0002(14) 0.0031(15)
C27 0.023(2) 0.016(2) 0.015(2) -0.0032(16) -0.0008(16) 0.0013(16)
C28 0.0136(19) 0.017(2) 0.013(2) -0.0007(16) 0.0034(15) 0.0012(15)
C29 0.0114(19) 0.0149(19) 0.013(2) 0.0016(15) 0.0003(14) 0.0016(14)
C30 0.016(2) 0.023(2) 0.0101(19) 0.0036(16) 0.0022(15) 0.0001(16)

loop_
_atom_type_symbol
_atom_type_description
_atom_type_scat_dispersion_real
_atom_type_scat_dispersion_imag
_atom_type_scat_source
C C 0.0033 0.0016 'International Tables Vol C Tables 4.2.6.8 and 6.1.1.4'
H H 0.0000 0.0000 'International Tables Vol C Tables 4.2.6.8 and 6.1.1.4'
N N 0.0061 0.0033 'International Tables Vol C Tables 4.2.6.8 and 6.1.1.4'
S S 0.1246 0.1234 'International Tables Vol C Tables 4.2.6.8 and 6.1.1.4'

loop_
_geom_angle_atom_site_label_1
_geom_angle_atom_site_label_2
_geom_angle_atom_site_label_3
_geom_angle
_geom_angle_site_symmetry_1
_geom_angle_site_symmetry_3
_geom_angle_publ_flag
C5 S1 C3 103.4(2) . . ?
C27 S2 C26 103.8(2) . . ?
H1A C1 H1B 109.5 . . ?
H1A C1 H1C 109.5 . . ?
H1B C1 H1C 109.5 . . ?
C2 C1 H1A 109.5 . . ?
C2 C1 H1B 109.5 . . ?
C2 C1 H1C 109.5 . . ?
C3 C2 C1 121.5(4) . . ?
C9 C2 C1 120.0(4) . . ?
C9 C2 C3 118.5(4) . . ?
C2 C3 S1 115.0(3) . . ?
C2 C3 C4 121.6(4) . . ?
C4 C3 S1 123.4(3) . . ?
C3 C4 C4 119.3(5) . 2_655 ?
C3 C4 C8 121.7(4) . . ?
C4 C4 C8 119.0(5) 2_655 . ?
S1 C5 H5 116.9 . . ?
C6 C5 S1 126.2(4) . . ?
C6 C5 H5 116.9 . . ?
C5 C6 C7 118.1(4) . . ?
C5 C6 C8 122.7(4) . . ?
C8 C6 C7 119.2(4) . . ?
C6 C7 H7A 109.5 . . ?
C6 C7 H7B 109.5 . . ?
C6 C7 H7C 109.5 . . ?
H7A C7 H7B 109.5 . . ?
H7A C7 H7C 109.5 . . ?
H7B C7 H7C 109.5 . . ?
C4 C8 C6 122.5(4) . . ?
C9 C8 C4 118.7(4) 2_655 . ?
C9 C8 C6 118.9(4) 2_655 . ?
C2 C9 C8 122.9(4) . 2_655 ?
C2 C9 H9 118.5 . . ?
C8 C9 H9 118.5 2_655 . ?
N1 C10 C11 178.5(5) . . ?
C10 C11 C18 114.0(4) . . ?
C12 C11 C10 123.1(4) . . ?
C12 C11 C18 123.0(4) . . ?
C11 C12 C13 121.3(4) . . ?
C11 C12 C19 121.5(4) . . ?
C13 C12 C19 117.2(4) . . ?
C12 C13 H13 119.4 . . ?
C14 C13 C12 121.3(4) . . ?
C14 C13 H13 119.4 . . ?
C13 C14 H14 119.6 . . ?
C13 C14 C15 120.8(4) . . ?
C15 C14 H14 119.6 . . ?
C16 C15 C14 120.8(4) . . ?
C16 C15 C20 120.9(4) . . ?
C20 C15 C14 118.2(4) . . ?
C15 C16 C17 122.8(4) . . ?
C15 C16 C21 122.9(4) . . ?
C17 C16 C21 114.3(4) . . ?
N2 C17 C16 177.8(5) . . ?
N3 C18 C11 178.0(5) . . ?
C12 C19 H19 119.1 . . ?
C20 C19 C12 121.8(4) . . ?
C20 C19 H19 119.1 . . ?
C15 C20 H20 119.6 . . ?
C19 C20 C15 120.7(4) . . ?
C19 C20 H20 119.6 . . ?
N4 C21 C16 177.4(5) . . ?
H22A C22 H22B 109.5 . . ?
H22A C22 H22C 109.5 . . ?
H22B C22 H22C 109.5 . . ?
C23 C22 H22A 109.5 . . ?
C23 C22 H22B 109.5 . . ?
C23 C22 H22C 109.5 . . ?
C24 C23 C22 119.1(4) . . ?
C27 C23 C22 118.2(4) . . ?
C27 C23 C24 122.7(4) . . ?
C25 C24 C23 122.5(4) . . ?
C29 C24 C23 118.9(4) . . ?
C29 C24 C25 118.6(4) . . ?
C25 C25 C24 119.5(5) 2_556 . ?
C26 C25 C24 121.9(4) . . ?
C26 C25 C25 118.6(5) . 2_556 ?
C25 C26 S2 123.3(3) . . ?
C28 C26 S2 115.7(3) 2_556 . ?
C28 C26 C25 121.0(4) 2_556 . ?
S2 C27 H27 117.1 . . ?
C23 C27 S2 125.8(4) . . ?
C23 C27 H27 117.1 . . ?
C26 C28 C30 120.8(4) 2_556 . ?
C29 C28 C26 119.2(4) . 2_556 ?
C29 C28 C30 120.1(4) . . ?
C24 C29 H29 118.5 . . ?
C28 C29 C24 123.0(4) . . ?
C28 C29 H29 118.5 . . ?
C28 C30 H30A 109.5 . . ?
C28 C30 H30B 109.5 . . ?
C28 C30 H30C 109.5 . . ?
H30A C30 H30B 109.5 . . ?
H30A C30 H30C 109.5 . . ?
H30B C30 H30C 109.5 . . ?

loop_
_geom_bond_atom_site_label_1
_geom_bond_atom_site_label_2
_geom_bond_distance
_geom_bond_site_symmetry_2
_geom_bond_publ_flag
S1 C3 1.736(4) . ?
S1 C5 1.705(5) . ?
S2 C26 1.729(4) . ?
S2 C27 1.712(5) . ?
N1 C10 1.146(6) . ?
N2 C17 1.136(6) . ?
N3 C18 1.132(6) . ?
N4 C21 1.139(6) . ?
C1 H1A 0.9800 . ?
C1 H1B 0.9800 . ?
C1 H1C 0.9800 . ?
C1 C2 1.504(6) . ?
C2 C3 1.401(6) . ?
C2 C9 1.389(6) . ?
C3 C4 1.419(6) . ?
C4 C4 1.423(8) 2_655 ?
C4 C8 1.445(6) . ?
C5 H5 0.9500 . ?
C5 C6 1.349(6) . ?
C6 C7 1.507(6) . ?
C6 C8 1.447(6) . ?
C7 H7A 0.9800 . ?
C7 H7B 0.9800 . ?
C7 H7C 0.9800 . ?
C8 C9 1.400(6) 2_655 ?
C9 C8 1.400(6) 2_655 ?
C9 H9 0.9500 . ?
C10 C11 1.433(6) . ?
C11 C12 1.403(6) . ?
C11 C18 1.441(6) . ?
C12 C13 1.431(6) . ?
C12 C19 1.431(6) . ?
C13 H13 0.9500 . ?
C13 C14 1.360(6) . ?
C14 H14 0.9500 . ?
C14 C15 1.432(6) . ?
C15 C16 1.411(6) . ?
C15 C20 1.421(6) . ?
C16 C17 1.430(6) . ?
C16 C21 1.437(6) . ?
C19 H19 0.9500 . ?
C19 C20 1.356(5) . ?
C20 H20 0.9500 . ?
C22 H22A 0.9800 . ?
C22 H22B 0.9800 . ?
C22 H22C 0.9800 . ?
C22 C23 1.496(6) . ?
C23 C24 1.451(6) . ?
C23 C27 1.353(6) . ?
C24 C25 1.443(6) . ?
C24 C29 1.394(6) . ?
C25 C25 1.436(8) 2_556 ?
C25 C26 1.425(5) . ?
C26 C28 1.409(6) 2_556 ?
C27 H27 0.9500 . ?
C28 C26 1.409(6) 2_556 ?
C28 C29 1.383(6) . ?
C28 C30 1.513(6) . ?
C29 H29 0.9500 . ?
C30 H30A 0.9800 . ?
C30 H30B 0.9800 . ?
C30 H30C 0.9800 . ?

loop_
_geom_torsion_atom_site_label_1
_geom_torsion_atom_site_label_2
_geom_torsion_atom_site_label_3
_geom_torsion_atom_site_label_4
_geom_torsion
_geom_torsion_site_symmetry_1
_geom_torsion_site_symmetry_2
_geom_torsion_site_symmetry_3
_geom_torsion_site_symmetry_4
_geom_torsion_publ_flag
S1 C3 C4 C4 -178.2(4) . . . 2_655 ?
S1 C3 C4 C8 2.6(6) . . . . ?
S1 C5 C6 C7 -179.9(3) . . . . ?
S1 C5 C6 C8 -1.3(7) . . . . ?
C1 C2 C3 S1 -2.1(5) . . . . ?
C1 C2 C3 C4 178.9(4) . . . . ?
C1 C2 C9 C8 179.8(4) . . . 2_655 ?
C2 C3 C4 C4 0.7(7) . . . 2_655 ?
C2 C3 C4 C8 -178.5(4) . . . . ?
C3 S1 C5 C6 3.6(5) . . . . ?
C3 C2 C9 C8 -0.3(6) . . . 2_655 ?
C3 C4 C8 C6 0.6(6) . . . . ?
C3 C4 C8 C9 -178.9(4) . . . 2_655 ?
C4 C4 C8 C6 -178.7(4) 2_655 . . . ?
C4 C4 C8 C9 1.9(7) 2_655 . . 2_655 ?
C5 S1 C3 C2 176.9(3) . . . . ?
C5 S1 C3 C4 -4.2(4) . . . . ?
C5 C6 C8 C4 -1.3(6) . . . . ?
C5 C6 C8 C9 178.1(4) . . . 2_655 ?
C7 C6 C8 C4 177.3(4) . . . . ?
C7 C6 C8 C9 -3.3(6) . . . 2_655 ?
C9 C2 C3 S1 178.0(3) . . . . ?
C9 C2 C3 C4 -0.9(6) . . . . ?
C10 C11 C12 C13 -0.3(6) . . . . ?
C10 C11 C12 C19 -178.3(4) . . . . ?
C11 C12 C13 C14 -177.9(4) . . . . ?
C11 C12 C19 C20 178.1(4) . . . . ?
C12 C13 C14 C15 -0.2(6) . . . . ?
C12 C19 C20 C15 -0.2(6) . . . . ?
C13 C12 C19 C20 0.0(6) . . . . ?
C13 C14 C15 C16 -177.8(4) . . . . ?
C13 C14 C15 C20 0.0(6) . . . . ?
C14 C15 C16 C17 178.6(4) . . . . ?
C14 C15 C16 C21 -0.8(6) . . . . ?
C14 C15 C20 C19 0.2(6) . . . . ?
C16 C15 C20 C19 178.0(4) . . . . ?
C18 C11 C12 C13 179.0(4) . . . . ?
C18 C11 C12 C19 0.9(6) . . . . ?
C19 C12 C13 C14 0.2(6) . . . . ?
C20 C15 C16 C17 0.8(6) . . . . ?
C20 C15 C16 C21 -178.6(4) . . . . ?
C22 C23 C24 C25 -178.0(4) . . . . ?
C22 C23 C24 C29 1.9(6) . . . . ?
C22 C23 C27 S2 -180.0(3) . . . . ?
C23 C24 C25 C25 178.2(4) . . . 2_556 ?
C23 C24 C25 C26 -1.1(6) . . . . ?
C23 C24 C29 C28 -179.2(4) . . . . ?
C24 C23 C27 S2 0.5(6) . . . . ?
C24 C25 C26 S2 -1.3(6) . . . . ?
C24 C25 C26 C28 178.0(4) . . . 2_556 ?
C25 C24 C29 C28 0.7(6) . . . . ?
C25 C25 C26 S2 179.4(4) 2_556 . . . ?
C25 C25 C26 C28 -1.3(7) 2_556 . . 2_556 ?
C26 S2 C27 C23 -2.3(5) . . . . ?
C26 C28 C29 C24 1.3(6) 2_556 . . . ?
C27 S2 C26 C25 2.7(4) . . . . ?
C27 S2 C26 C28 -176.7(3) . . . 2_556 ?
C27 C23 C24 C25 1.5(6) . . . . ?
C27 C23 C24 C29 -178.6(4) . . . . ?
C29 C24 C25 C25 -1.7(6) . . . 2_556 ?
C29 C24 C25 C26 179.1(4) . . . . ?
C30 C28 C29 C24 -179.8(4) . . . . ?

loop_
_smtbx_masks_void_nr
_smtbx_masks_void_average_x
_smtbx_masks_void_average_y
_smtbx_masks_void_average_z
_smtbx_masks_void_volume
_smtbx_masks_void_count_electrons
_smtbx_masks_void_content
1 -0.335 0.500 0.500 93.4 22.3 ?
2 -0.135 0.500 0.000 93.6 23.4 ?
